data_7032141
loop_
_publ_author_name
'Smirnov, Andrey S.'
'Butukhanova, Ekaterina S.'
'Bokach, Nadezhda A.'
'Starova, Galina L.'
'Gurzhiy, Vladislav V.'
'Kuznetsov, Maxim L.'
'Kukushkin, Vadim Yu'

_publ_section_title
;
 Novel (cyanamide)Zn(II) complexes and zinc(ii)-mediated hydration of the
 cyanamide ligands.
;
_journal_issue 42
_journal_name_full 'Dalton transactions (Cambridge, England : 2003)'
_journal_page_first 15798
_journal_page_last 15811
_journal_paper_doi 10.1039/c4dt01812e
_journal_volume 43
_journal_year 2014
_chemical_formula_moiety 'C12 H24 Br2 N4 O2 Zn'
_chemical_formula_sum 'C12 H24 Br2 N4 O2 Zn'
_chemical_formula_weight 481.54
_chemical_name_systematic
;
 ?
;
_space_group_crystal_system monoclinic
_space_group_IT_number 14
_space_group_name_Hall '-P 2ybc'
_space_group_name_H-M_alt 'P 1 21/c 1'
_symmetry_space_group_name_Hall '-P 2ybc'
_symmetry_space_group_name_H-M 'P 1 21/c 1'
_atom_sites_solution_hydrogens geom
_audit_creation_date 2013-12-05
_audit_creation_method
;
Olex2 1.2
(compiled 2013.11.15 svn.r2834 for OlexSys, GUI svn.r4720)
;
_cell_angle_alpha 90
_cell_angle_beta 93.340(2)
_cell_angle_gamma 90
_cell_formula_units_Z 4
_cell_length_a 10.6266(2)
_cell_length_b 17.3401(5)
_cell_length_c 9.7944(2)
_cell_measurement_reflns_used 3988
_cell_measurement_temperature 100(2)
_cell_measurement_theta_max 28.7230
_cell_measurement_theta_min 2.9800
_cell_volume 1801.71(7)
_computing_cell_refinement
;
CrysAlisPro, Agilent Technologies,
Version 1.171.36.32 (release 02-08-2013 CrysAlis171 .NET)
(compiled Aug  2 2013,16:46:58)
;
_computing_data_collection
;
CrysAlisPro, Agilent Technologies,
Version 1.171.36.32 (release 02-08-2013 CrysAlis171 .NET)
(compiled Aug  2 2013,16:46:58)
;
_computing_data_reduction
;
CrysAlisPro, Agilent Technologies,
Version 1.171.36.32 (release 02-08-2013 CrysAlis171 .NET)
(compiled Aug  2 2013,16:46:58)
;
_computing_molecular_graphics 'Olex2 (Dolomanov et al., 2009)'
_computing_publication_material 'Olex2 (Dolomanov et al., 2009)'
_computing_structure_refinement 'ShelXL (Sheldrick, 2008)'
_diffrn_ambient_temperature 100(2)
_diffrn_detector_area_resol_mean 16.2096
_diffrn_measured_fraction_theta_full 0.999
_diffrn_measured_fraction_theta_max 0.999
_diffrn_measurement_device_type 'Xcalibur, Eos'
_diffrn_measurement_method '\w scans'
_diffrn_orient_matrix_UB_11 -0.0386722000
_diffrn_orient_matrix_UB_12 -0.0300249000
_diffrn_orient_matrix_UB_13 -0.0280655000
_diffrn_orient_matrix_UB_21 0.0520642000
_diffrn_orient_matrix_UB_22 -0.0257332000
_diffrn_orient_matrix_UB_23 0.0054017000
_diffrn_orient_matrix_UB_31 -0.0162428000
_diffrn_orient_matrix_UB_32 -0.0105368000
_diffrn_orient_matrix_UB_33 0.0666450000
_diffrn_radiation_monochromator graphite
_diffrn_radiation_type MoK\a
_diffrn_radiation_wavelength 0.71073
_diffrn_reflns_av_R_equivalents 0.0341
_diffrn_reflns_av_unetI/netI 0.0477
_diffrn_reflns_Laue_measured_fraction_full 0.999
_diffrn_reflns_Laue_measured_fraction_max 0.999
_diffrn_reflns_limit_h_max 12
_diffrn_reflns_limit_h_min -13
_diffrn_reflns_limit_k_max 22
_diffrn_reflns_limit_k_min -17
_diffrn_reflns_limit_l_max 9
_diffrn_reflns_limit_l_min -12
_diffrn_reflns_number 10704
_diffrn_reflns_point_group_measured_fraction_full 0.999
_diffrn_reflns_point_group_measured_fraction_max 0.971
_diffrn_reflns_theta_full 27.496
_diffrn_reflns_theta_max 27.496
_diffrn_reflns_theta_min 2.990
_diffrn_source 'Enhance (Mo) X-ray Source'
_exptl_absorpt_coefficient_mu 5.807
_exptl_absorpt_correction_T_max 1.00000
_exptl_absorpt_correction_T_min 0.65699
_exptl_absorpt_correction_type multi-scan
_exptl_absorpt_process_details
;
CrysAlisPro, Agilent Technologies,
Version 1.171.36.32 (release 02-08-2013 CrysAlis171 .NET)
(compiled Aug  2 2013,16:46:58)
Empirical absorption correction using spherical harmonics,
 implemented in SCALE3 ABSPACK scaling algorithm.
;
_exptl_crystal_colour 'translucent colorless'
_exptl_crystal_density_diffrn 1.775
_exptl_crystal_description prism
_exptl_crystal_F_000 960
_exptl_crystal_size_max 0.36
_exptl_crystal_size_mid 0.28
_exptl_crystal_size_min 0.21
_refine_diff_density_max 0.486
_refine_diff_density_min -0.482
_refine_diff_density_rms 0.100
_refine_ls_extinction_method none
_refine_ls_goodness_of_fit_ref 1.048
_refine_ls_hydrogen_treatment constr
_refine_ls_matrix_type full
_refine_ls_number_parameters 190
_refine_ls_number_reflns 4014
_refine_ls_number_restraints 0
_refine_ls_restrained_S_all 1.048
_refine_ls_R_factor_all 0.0456
_refine_ls_R_factor_gt 0.0320
_refine_ls_shift/su_max 0.001
_refine_ls_shift/su_mean 0.000
_refine_ls_structure_factor_coef Fsqd
_refine_ls_weighting_details 'w=1/[\s^2^(Fo^2^)+(0.0201P)^2^] where P=(Fo^2^+2Fc^2^)/3'
_refine_ls_weighting_scheme calc
_refine_ls_wR_factor_gt 0.0561
_refine_ls_wR_factor_ref 0.0609
_reflns_Friedel_coverage 0.000
_reflns_number_gt 3291
_reflns_number_total 4014
_reflns_threshold_expression 'I > 2\s(I)'
_cod_data_source_file c4dt01812e2.cif
_cod_data_source_block sas_68
_cod_depositor_comments 'Adding full bibliography for 7032128--7032141.cif.'
_cod_database_code 7032141
_shelxl_version_number 2013-4
_shelx_space_group_comment
;
The symmetry employed for this shelxl refinement is uniquely defined
by the following loop, which should always be used as a source of
symmetry information in preference to the above space-group names.
They are only intended as comments.
;
_reflns_odcompleteness_completeness 99.84
_reflns_odcompleteness_iscentric 1
_reflns_odcompleteness_theta 26.32
_olex2_refinement_description
;
1. Fixed Uiso
 At 1.2 times of:
  All C(H,H) groups, All N(H,H) groups
2.a Secondary CH2 refined with riding coordinates:
 C6(H6A,H6B), C1(H1A,H1B), C9(H9A,H9B), C10(H10A,H10B), C13(H13A,H13B),
 C12(H12A,H12B), C14(H14A,H14B), C15(H15A,H15B), C16(H16A,H16B), C7(H7A,H7B)
2.b X=CH2 refined with riding coordinates:
 N11(H11A,H11B), N2(H2A,H2B)
;

loop_
_space_group_symop_operation_xyz
'x, y, z'
'-x, y+1/2, -z+1/2'
'-x, -y, -z'
'x, -y-1/2, z-1/2'

loop_
_atom_site_label
_atom_site_type_symbol
_atom_site_fract_x
_atom_site_fract_y
_atom_site_fract_z
_atom_site_U_iso_or_equiv
_atom_site_adp_type
_atom_site_occupancy
_atom_site_site_symmetry_order
_atom_site_calc_flag
_atom_site_refinement_flags_posn
Br1 Br 0.78093(3) 0.10516(2) 0.15451(3) 0.02006(9) Uani 1 1 d .
Zn2 Zn 0.74737(3) -0.02822(2) 0.19873(3) 0.01529(9) Uani 1 1 d .
Br3 Br 0.57370(3) -0.05464(2) 0.32652(3) 0.02325(9) Uani 1 1 d .
O2 O 0.89830(17) -0.07700(12) 0.2824(2) 0.0216(5) Uani 1 1 d .
N4 N 1.1095(2) -0.08834(16) 0.3107(3) 0.0241(6) Uani 1 1 d .
C8 C 1.0047(3) -0.08232(18) 0.2304(3) 0.0203(7) Uani 1 1 d .
N11 N 1.0103(2) -0.08055(16) 0.0943(3) 0.0321(7) Uani 1 1 d .
H11A H 0.9422 -0.0759 0.0430 0.038 Uiso 1 1 calc R
H11B H 1.0819 -0.0841 0.0581 0.038 Uiso 1 1 calc R
C6 C 1.2371(3) -0.09778(19) 0.2623(3) 0.0271(8) Uani 1 1 d .
H6A H 1.2926 -0.0591 0.3047 0.033 Uiso 1 1 calc R
H6B H 1.2348 -0.0902 0.1641 0.033 Uiso 1 1 calc R
C1 C 1.1036(3) -0.10074(19) 0.4574(3) 0.0285(8) Uani 1 1 d .
H1A H 1.0175 -0.0944 0.4833 0.034 Uiso 1 1 calc R
H1B H 1.1557 -0.0628 0.5068 0.034 Uiso 1 1 calc R
C9 C 1.1494(3) -0.18078(19) 0.4951(3) 0.0277(8) Uani 1 1 d .
H9A H 1.0935 -0.2187 0.4512 0.033 Uiso 1 1 calc R
H9B H 1.1483 -0.1878 0.5932 0.033 Uiso 1 1 calc R
C10 C 1.2831(3) -0.19270(18) 0.4498(3) 0.0272(8) Uani 1 1 d .
H10A H 1.3403 -0.1580 0.5002 0.033 Uiso 1 1 calc R
H10B H 1.3099 -0.2452 0.4699 0.033 Uiso 1 1 calc R
C13 C 1.2881(3) -0.17751(18) 0.2971(3) 0.0270(8) Uani 1 1 d .
H13A H 1.3745 -0.1814 0.2709 0.032 Uiso 1 1 calc R
H13B H 1.2384 -0.2160 0.2463 0.032 Uiso 1 1 calc R
O3 O 0.74283(17) -0.07367(12) 0.01146(19) 0.0182(5) Uani 1 1 d .
N2 N 0.5346(2) -0.09816(13) -0.0273(2) 0.0214(6) Uani 1 1 d .
H2A H 0.5211 -0.0872 0.0563 0.026 Uiso 1 1 calc R
H2B H 0.4729 -0.1118 -0.0828 0.026 Uiso 1 1 calc R
C5 C 0.6520(3) -0.09389(16) -0.0711(3) 0.0173(7) Uani 1 1 d .
N7 N 0.6724(2) -0.11095(15) -0.2004(2) 0.0218(6) Uani 1 1 d .
C12 C 0.5807(3) -0.14475(18) -0.3006(3) 0.0243(7) Uani 1 1 d .
H12A H 0.5748 -0.1131 -0.3824 0.029 Uiso 1 1 calc R
H12B H 0.4983 -0.1462 -0.2630 0.029 Uiso 1 1 calc R
C14 C 0.8005(3) -0.10756(18) -0.2503(3) 0.0257(8) Uani 1 1 d .
H14A H 0.8574 -0.0841 -0.1813 0.031 Uiso 1 1 calc R
H14B H 0.8000 -0.0760 -0.3321 0.031 Uiso 1 1 calc R
C15 C 0.8457(3) -0.18780(19) -0.2820(3) 0.0295(8) Uani 1 1 d .
H15A H 0.8514 -0.2184 -0.1989 0.035 Uiso 1 1 calc R
H15B H 0.9290 -0.1851 -0.3173 0.035 Uiso 1 1 calc R
C16 C 0.6204(3) -0.2257(2) -0.3371(4) 0.0346(9) Uani 1 1 d .
H16A H 0.5625 -0.2461 -0.4084 0.042 Uiso 1 1 calc R
H16B H 0.6169 -0.2587 -0.2575 0.042 Uiso 1 1 calc R
C7 C 0.7550(3) -0.2258(2) -0.3869(4) 0.0375(9) Uani 1 1 d .
H7A H 0.7815 -0.2784 -0.4023 0.045 Uiso 1 1 calc R
H7B H 0.7562 -0.1981 -0.4729 0.045 Uiso 1 1 calc R

loop_
_atom_site_aniso_label
_atom_site_aniso_U_11
_atom_site_aniso_U_22
_atom_site_aniso_U_33
_atom_site_aniso_U_23
_atom_site_aniso_U_13
_atom_site_aniso_U_12
Br1 0.02066(16) 0.01831(18) 0.02136(16) -0.00174(13) 0.00243(12) -0.00089(13)
Zn2 0.01265(16) 0.0193(2) 0.01376(17) -0.00065(15) -0.00017(13) 0.00117(14)
Br3 0.01770(15) 0.0323(2) 0.02031(16) 0.00216(14) 0.00574(13) -0.00089(14)
O2 0.0146(10) 0.0320(13) 0.0182(11) 0.0057(10) 0.0019(9) 0.0053(9)
N4 0.0159(13) 0.0336(18) 0.0227(14) 0.0064(13) 0.0009(11) 0.0048(12)
C8 0.0177(15) 0.0191(18) 0.0240(16) 0.0072(14) 0.0001(13) 0.0013(13)
N11 0.0169(13) 0.058(2) 0.0210(14) 0.0105(14) 0.0016(11) 0.0094(14)
C6 0.0131(15) 0.035(2) 0.0327(19) 0.0052(16) -0.0018(14) 0.0003(14)
C1 0.0287(18) 0.036(2) 0.0200(17) -0.0006(16) -0.0038(14) 0.0091(16)
C9 0.0325(18) 0.029(2) 0.0208(17) -0.0006(15) -0.0046(14) 0.0027(16)
C10 0.0274(17) 0.0169(19) 0.036(2) -0.0062(15) -0.0109(15) 0.0037(15)
C13 0.0168(15) 0.026(2) 0.038(2) -0.0101(16) 0.0027(14) -0.0030(14)
O3 0.0156(10) 0.0237(12) 0.0152(10) -0.0053(9) 0.0003(8) -0.0024(9)
N2 0.0171(13) 0.0287(16) 0.0176(13) -0.0031(12) -0.0040(10) 0.0004(12)
C5 0.0213(15) 0.0127(17) 0.0176(15) 0.0011(13) -0.0009(13) 0.0014(13)
N7 0.0213(13) 0.0284(16) 0.0157(13) -0.0074(12) 0.0007(11) -0.0025(12)
C12 0.0252(17) 0.032(2) 0.0147(15) -0.0044(14) -0.0053(13) 0.0035(15)
C14 0.0265(17) 0.031(2) 0.0199(16) -0.0070(15) 0.0054(14) -0.0087(16)
C15 0.0250(17) 0.034(2) 0.0299(19) 0.0044(16) 0.0045(15) 0.0043(16)
C16 0.033(2) 0.028(2) 0.041(2) -0.0114(18) -0.0043(17) -0.0053(17)
C7 0.042(2) 0.022(2) 0.048(2) -0.0128(18) 0.0031(19) 0.0052(17)

loop_
_atom_type_symbol
_atom_type_description
_atom_type_scat_dispersion_real
_atom_type_scat_dispersion_imag
_atom_type_scat_source
C C 0.0033 0.0016 'International Tables Vol C Tables 4.2.6.8 and 6.1.1.4'
N N 0.0061 0.0033 'International Tables Vol C Tables 4.2.6.8 and 6.1.1.4'
Zn Zn 0.2839 1.4301 'International Tables Vol C Tables 4.2.6.8 and 6.1.1.4'
Br Br -0.2901 2.4595 'International Tables Vol C Tables 4.2.6.8 and 6.1.1.4'
O O 0.0106 0.0060 'International Tables Vol C Tables 4.2.6.8 and 6.1.1.4'
H H 0.0000 0.0000 'International Tables Vol C Tables 4.2.6.8 and 6.1.1.4'

loop_
_geom_angle_atom_site_label_1
_geom_angle_atom_site_label_2
_geom_angle_atom_site_label_3
_geom_angle
Br3 Zn2 Br1 114.777(17)
O2 Zn2 Br1 111.66(6)
O2 Zn2 Br3 110.24(5)
O2 Zn2 O3 100.97(8)
O3 Zn2 Br1 102.25(6)
O3 Zn2 Br3 115.97(5)
C8 O2 Zn2 126.34(19)
C8 N4 C6 125.0(3)
C8 N4 C1 120.8(2)
C1 N4 C6 113.2(2)
O2 C8 N4 120.2(3)
O2 C8 N11 119.3(3)
N4 C8 N11 120.5(3)
C8 N11 H11A 120.0
C8 N11 H11B 120.0
H11A N11 H11B 120.0
N4 C6 H6A 109.5
N4 C6 H6B 109.5
N4 C6 C13 110.7(2)
H6A C6 H6B 108.1
C13 C6 H6A 109.5
C13 C6 H6B 109.5
N4 C1 H1A 109.6
N4 C1 H1B 109.6
N4 C1 C9 110.2(2)
H1A C1 H1B 108.1
C9 C1 H1A 109.6
C9 C1 H1B 109.6
C1 C9 H9A 109.6
C1 C9 H9B 109.6
C1 C9 C10 110.2(3)
H9A C9 H9B 108.1
C10 C9 H9A 109.6
C10 C9 H9B 109.6
C9 C10 H10A 109.6
C9 C10 H10B 109.6
H10A C10 H10B 108.1
C13 C10 C9 110.4(3)
C13 C10 H10A 109.6
C13 C10 H10B 109.6
C6 C13 C10 110.2(2)
C6 C13 H13A 109.6
C6 C13 H13B 109.6
C10 C13 H13A 109.6
C10 C13 H13B 109.6
H13A C13 H13B 108.1
C5 O3 Zn2 132.10(17)
H2A N2 H2B 120.0
C5 N2 H2A 120.0
C5 N2 H2B 120.0
O3 C5 N2 119.8(3)
O3 C5 N7 120.5(3)
N7 C5 N2 119.8(3)
C5 N7 C12 126.0(2)
C5 N7 C14 120.8(3)
C12 N7 C14 112.6(2)
N7 C12 H12A 109.6
N7 C12 H12B 109.6
N7 C12 C16 110.2(3)
H12A C12 H12B 108.1
C16 C12 H12A 109.6
C16 C12 H12B 109.6
N7 C14 H14A 109.7
N7 C14 H14B 109.7
N7 C14 C15 110.0(2)
H14A C14 H14B 108.2
C15 C14 H14A 109.7
C15 C14 H14B 109.7
C14 C15 H15A 109.7
C14 C15 H15B 109.7
C14 C15 C7 110.0(3)
H15A C15 H15B 108.2
C7 C15 H15A 109.7
C7 C15 H15B 109.7
C12 C16 H16A 109.5
C12 C16 H16B 109.5
C12 C16 C7 110.6(3)
H16A C16 H16B 108.1
C7 C16 H16A 109.5
C7 C16 H16B 109.5
C15 C7 C16 110.5(3)
C15 C7 H7A 109.5
C15 C7 H7B 109.5
C16 C7 H7A 109.5
C16 C7 H7B 109.5
H7A C7 H7B 108.1

loop_
_geom_bond_atom_site_label_1
_geom_bond_atom_site_label_2
_geom_bond_distance
Br1 Zn2 2.3836(5)
Zn2 Br3 2.3348(4)
Zn2 O2 1.951(2)
Zn2 O3 1.9944(19)
O2 C8 1.270(3)
N4 C8 1.329(4)
N4 C6 1.471(3)
N4 C1 1.458(4)
C8 N11 1.339(4)
N11 H11A 0.8600
N11 H11B 0.8600
C6 H6A 0.9700
C6 H6B 0.9700
C6 C13 1.516(4)
C1 H1A 0.9700
C1 H1B 0.9700
C1 C9 1.509(4)
C9 H9A 0.9700
C9 H9B 0.9700
C9 C10 1.527(4)
C10 H10A 0.9700
C10 H10B 0.9700
C10 C13 1.523(4)
C13 H13A 0.9700
C13 H13B 0.9700
O3 C5 1.272(3)
N2 H2A 0.8600
N2 H2B 0.8600
N2 C5 1.345(3)
C5 N7 1.330(3)
N7 C12 1.465(4)
N7 C14 1.474(3)
C12 H12A 0.9700
C12 H12B 0.9700
C12 C16 1.514(4)
C14 H14A 0.9700
C14 H14B 0.9700
C14 C15 1.510(4)
C15 H15A 0.9700
C15 H15B 0.9700
C15 C7 1.518(5)
C16 H16A 0.9700
C16 H16B 0.9700
C16 C7 1.538(4)
C7 H7A 0.9700
C7 H7B 0.9700

loop_
_geom_torsion_atom_site_label_1
_geom_torsion_atom_site_label_2
_geom_torsion_atom_site_label_3
_geom_torsion_atom_site_label_4
_geom_torsion
Zn2 O2 C8 N4 153.7(2)
Zn2 O2 C8 N11 -25.2(4)
Zn2 O3 C5 N2 -11.5(4)
Zn2 O3 C5 N7 168.6(2)
N4 C6 C13 C10 -54.9(3)
N4 C1 C9 C10 57.1(3)
C8 N4 C6 C13 -111.3(3)
C8 N4 C1 C9 110.8(3)
C6 N4 C8 O2 177.6(3)
C6 N4 C8 N11 -3.5(5)
C6 N4 C1 C9 -58.6(4)
C1 N4 C8 O2 9.4(5)
C1 N4 C8 N11 -171.7(3)
C1 N4 C6 C13 57.7(4)
C1 C9 C10 C13 -56.1(3)
C9 C10 C13 C6 55.0(3)
O3 C5 N7 C12 171.2(3)
O3 C5 N7 C14 0.6(4)
N2 C5 N7 C12 -8.7(5)
N2 C5 N7 C14 -179.3(3)
C5 N7 C12 C16 -112.5(3)
C5 N7 C14 C15 111.5(3)
N7 C12 C16 C7 -55.0(4)
N7 C14 C15 C7 57.7(3)
C12 N7 C14 C15 -60.2(3)
C12 C16 C7 C15 54.4(4)
C14 N7 C12 C16 58.8(3)
C14 C15 C7 C16 -55.5(4)
